data_2010741
loop_
_publ_author_name
'Schaper, Frank'
'Brintzinger, Hans-Herbert'

_publ_section_title
;
 [{Me~4~C~2~(C~5~H~4~)~2~}Zr(BH~4~)~2~], a bis(tetrahydroborate)
 complex of a bridged zirconocene
;
_journal_issue 3
_journal_name_full 'Acta Crystallographica Section C'
_journal_page_first e78
_journal_page_last e78
_journal_paper_doi 10.1107/S0108270100002250
_journal_volume 56
_journal_year 2000
_chemical_formula_iupac '[Zr (B1 H4)2 (C16 H20)]'
_chemical_formula_moiety 'C16 H28 B2 Zr'
_chemical_formula_structural '(C H3)4 C2 (C5 H4)2 Zr (H4 B)2'
_chemical_formula_sum 'C16 H28 B2 Zr'
_chemical_formula_weight 333.22
_chemical_name_common
;
tetramethylethyliden-
bis(cyclopentadienyl)zirconiumbis(tetrahydroborate)'
;
_chemical_name_systematic ?
_space_group_IT_number 2
_symmetry_cell_setting triclinic
_symmetry_space_group_name_Hall '-P 1'
_symmetry_space_group_name_H-M 'P -1'
_audit_creation_method SHELXL-97
_cell_angle_alpha 77.77(3)
_cell_angle_beta 78.52(3)
_cell_angle_gamma 69.09(3)
_cell_formula_units_Z 2
_cell_length_a 7.699(2)
_cell_length_b 9.341(2)
_cell_length_c 12.934(3)
_cell_measurement_reflns_used 25
_cell_measurement_temperature 153
_cell_measurement_theta_max 15.9
_cell_measurement_theta_min 14.0
_cell_volume 841.4(4)
_computing_cell_refinement MolEN
_computing_data_collection MolEN
_computing_data_reduction MolEN
_computing_structure_refinement 'SHELXL97 (Sheldrick, 1997)'
_computing_structure_solution 'SHELXS86 (Sheldrick, 1985)'
_diffrn_ambient_temperature 153
_diffrn_measured_fraction_theta_full 1.000
_diffrn_measured_fraction_theta_max 1.000
_diffrn_measurement_device_type 'Enraf-Nonius CAD-4'
_diffrn_measurement_method \w/2\q
_diffrn_radiation_monochromator graphite
_diffrn_radiation_source 'fine-focus sealed tube'
_diffrn_radiation_type MoK\a
_diffrn_radiation_wavelength .71073
_diffrn_reflns_av_R_equivalents .014
_diffrn_reflns_av_sigmaI/netI .0191
_diffrn_reflns_limit_h_max 9
_diffrn_reflns_limit_h_min 0
_diffrn_reflns_limit_k_max 11
_diffrn_reflns_limit_k_min -11
_diffrn_reflns_limit_l_max 16
_diffrn_reflns_limit_l_min -16
_diffrn_reflns_number 5012
_diffrn_reflns_theta_full 26.94
_diffrn_reflns_theta_max 26.94
_diffrn_reflns_theta_min 2.36
_diffrn_standards_decay_% 1.0
_diffrn_standards_interval_time 60
_diffrn_standards_number 3
_exptl_absorpt_coefficient_mu .638
_exptl_absorpt_correction_T_max .775
_exptl_absorpt_correction_T_min .696
_exptl_absorpt_correction_type '\y scan'
_exptl_absorpt_process_details '(MolEN; Enraf-Nonius, 1990)'
_exptl_crystal_colour colourless
_exptl_crystal_density_diffrn 1.315
_exptl_crystal_density_method 'not measured'
_exptl_crystal_description 'block cut from a needle'
_exptl_crystal_F_000 348
_exptl_crystal_size_max .4
_exptl_crystal_size_mid .4
_exptl_crystal_size_min .4
_refine_diff_density_max .811
_refine_diff_density_min -.686
_refine_ls_extinction_method none
_refine_ls_goodness_of_fit_ref 1.037
_refine_ls_hydrogen_treatment refall
_refine_ls_matrix_type full
_refine_ls_number_parameters 284
_refine_ls_number_reflns 3653
_refine_ls_number_restraints 0
_refine_ls_restrained_S_all 1.037
_refine_ls_R_factor_all .027
_refine_ls_R_factor_gt .023
_refine_ls_shift/su_max <0.001
_refine_ls_shift/su_mean .000
_refine_ls_structure_factor_coef Fsqd
_refine_ls_weighting_details 'calc w = 1/[\s^2^(Fo^2^)+(0.0351P)^2^+0.3682P] where P = (Fo^2^+2Fc^2^)/3'
_refine_ls_weighting_scheme calc
_refine_ls_wR_factor_ref .058
_reflns_number_gt 3360
_reflns_number_total 3653
_reflns_threshold_expression >2sigma(I)
_cod_data_source_file qa0209.cif
_cod_data_source_block I
_cod_depositor_comments
;
The following automatic conversions were performed:
'_symmetry_cell_setting' value 'Triclinic' changed to 'triclinic'
according to '/home/saulius/struct/CIF-dictionaries/cif_core.dic'
dictionary named 'cif_core.dic' version 2.4.1 from 2010-06-29.

Automatic conversion script
Id: cif_fix_enum 1527 2010-12-29 10:47:43Z saulius 

The following automatic conversions were performed:

'_symmetry_cell_setting' value 'Triclinic' changed to 'triclinic'
according to /home/saulius/struct/CIF-dictionaries/cif_core.dic
dictionary named 'cif_core.dic' version 2.4.1 from 2010-06-29.

Automatic conversion script
Id: cif_fix_values 1715 2011-07-08 13:25:40Z adriana 
;
_cod_original_cell_volume 841.4(3)
_cod_database_code 2010741
_cod_database_fobs_code 2010741

loop_
_symmetry_equiv_pos_as_xyz
'x, y, z'
'-x, -y, -z'

loop_
_atom_site_label
_atom_site_fract_x
_atom_site_fract_y
_atom_site_fract_z
_atom_site_U_iso_or_equiv
_atom_site_adp_type
_atom_site_calc_flag
_atom_site_refinement_flags
_atom_site_occupancy
_atom_site_disorder_assembly
_atom_site_disorder_group
_atom_site_type_symbol
Zr1 -.25624(2) -.04144(2) .251480(10) .01553(6) Uani d . 1 . . Zr
B1 -.3376(3) .1093(3) .41112(17) .0287(4) Uani d . 1 . . B
B2 -.1841(4) .1515(3) .08607(18) .0336(5) Uani d . 1 . . B
C1 -.4236(2) -.20897(18) .21681(13) .0178(3) Uani d . 1 . . C
C2 -.5218(2) -.14160(19) .30943(14) .0194(3) Uani d . 1 . . C
C3 -.6051(2) .0197(2) .27883(16) .0252(4) Uani d . 1 . . C
C4 -.5545(3) .0551(2) .16936(16) .0275(4) Uani d . 1 . . C
C5 -.4410(3) -.0854(2) .13072(15) .0225(3) Uani d . 1 . . C
C6 -.0768(2) -.32500(19) .28687(14) .0213(3) Uani d . 1 . . C
C7 -.0728(3) -.2598(2) .37514(15) .0260(4) Uani d . 1 . . C
C8 .0340(3) -.1581(2) .34076(17) .0310(4) Uani d . 1 . . C
C9 .0927(3) -.1568(2) .23129(17) .0299(4) Uani d . 1 . . C
C10 .0223(2) -.2569(2) .19692(15) .0241(4) Uani d . 1 . . C
C11 -.3233(2) -.38148(19) .21138(14) .0208(3) Uani d . 1 . . C
C12 -.1650(2) -.44810(19) .28787(15) .0238(4) Uani d . 1 . . C
C13 -.2445(3) -.4029(2) .09454(16) .0290(4) Uani d . 1 . . C
C14 -.4730(3) -.4629(2) .24496(18) .0297(4) Uani d . 1 . . C
C15 -.2425(3) -.5001(2) .40367(17) .0331(4) Uani d . 1 . . C
C16 -.0067(3) -.5913(2) .2514(2) .0377(5) Uani d . 1 . . C
H2 -.536(3) -.192(3) .3778(19) .027(5) Uiso d . 1 . . H
H5 -.383(3) -.093(2) .0589(18) .023(5) Uiso d . 1 . . H
H1A -.361(3) -.009(3) .4068(19) .034(6) Uiso d . 1 . . H
H15C -.342(3) -.423(3) .4339(19) .034(6) Uiso d . 1 . . H
H2B -.154(3) .016(3) .0976(19) .036(6) Uiso d . 1 . . H
H10 .045(3) -.277(2) .1262(19) .027(5) Uiso d . 1 . . H
H3 -.673(3) .090(3) .324(2) .035(6) Uiso d . 1 . . H
H13C -.349(4) -.352(3) .048(2) .038(6) Uiso d . 1 . . H
H7 -.129(3) -.277(3) .442(2) .032(6) Uiso d . 1 . . H
H13B -.150(3) -.356(3) .0637(19) .035(6) Uiso d . 1 . . H
H14C -.546(3) -.443(3) .315(2) .032(6) Uiso d . 1 . . H
H4 -.586(3) .155(3) .1277(19) .032(6) Uiso d . 1 . . H
H15B -.141(4) -.533(3) .446(2) .040(6) Uiso d . 1 . . H
H13A -.192(3) -.512(3) .0913(19) .031(6) Uiso d . 1 . . H
H14B -.416(3) -.564(3) .250(2) .041(7) Uiso d . 1 . . H
H8 .054(3) -.103(3) .384(2) .038(6) Uiso d . 1 . . H
H1C -.472(4) .202(3) .418(2) .047(7) Uiso d . 1 . . H
H2D -.053(4) .173(3) .079(2) .043(7) Uiso d . 1 . . H
H16C .063(3) -.567(3) .185(2) .032(6) Uiso d . 1 . . H
H2A -.278(4) .184(3) .165(2) .045(7) Uiso d . 1 . . H
H15A -.280(3) -.592(3) .409(2) .040(7) Uiso d . 1 . . H
H14A -.561(4) -.424(3) .194(2) .040(6) Uiso d . 1 . . H
H16B .076(3) -.629(3) .304(2) .034(6) Uiso d . 1 . . H
H2C -.267(4) .212(3) .022(2) .045(7) Uiso d . 1 . . H
H9 .159(4) -.099(3) .187(2) .044(7) Uiso d . 1 . . H
H1B -.247(3) .135(3) .330(2) .042(7) Uiso d . 1 . . H
H1D -.248(4) .086(3) .473(2) .046(7) Uiso d . 1 . . H
H16A -.051(4) -.669(4) .247(2) .060(9) Uiso d . 1 . . H

loop_
_atom_site_aniso_label
_atom_site_aniso_U_11
_atom_site_aniso_U_22
_atom_site_aniso_U_33
_atom_site_aniso_U_12
_atom_site_aniso_U_13
_atom_site_aniso_U_23
Zr1 .01831(9) .01429(8) .01530(9) -.00710(6) -.00153(5) -.00270(5)
B1 .0420(12) .0304(11) .0211(10) -.0204(10) .0018(9) -.0104(8)
B2 .0502(14) .0258(10) .0233(11) -.0178(10) .0056(10) -.0011(8)
C1 .0166(7) .0159(7) .0230(8) -.0049(6) -.0065(6) -.0042(6)
C2 .0160(7) .0205(8) .0241(9) -.0082(6) -.0026(6) -.0049(7)
C3 .0170(8) .0215(8) .0375(10) -.0021(7) -.0064(7) -.0107(8)
C4 .0285(9) .0171(8) .0365(10) -.0016(7) -.0171(8) -.0020(7)
C5 .0271(9) .0199(8) .0226(9) -.0069(7) -.0109(7) -.0019(7)
C6 .0167(7) .0185(8) .0261(9) -.0010(6) -.0079(6) -.0016(6)
C7 .0243(9) .0274(9) .0247(9) -.0050(7) -.0105(7) -.0001(7)
C8 .0242(9) .0364(10) .0380(11) -.0092(8) -.0148(8) -.0090(9)
C9 .0172(8) .0338(10) .0404(11) -.0102(7) -.0030(7) -.0070(8)
C10 .0158(8) .0260(9) .0292(10) -.0042(7) -.0011(7) -.0078(7)
C11 .0229(8) .0146(7) .0259(9) -.0049(6) -.0061(7) -.0047(6)
C12 .0242(8) .0147(7) .0308(9) -.0032(7) -.0090(7) -.0005(7)
C13 .0336(10) .0239(9) .0301(10) -.0066(8) -.0041(8) -.0108(7)
C14 .0299(10) .0193(9) .0438(12) -.0117(8) -.0072(9) -.0050(8)
C15 .0399(11) .0260(10) .0316(11) -.0117(9) -.0121(9) .0074(8)
C16 .0322(11) .0193(9) .0571(15) .0021(8) -.0134(11) -.0080(9)

loop_
_atom_type_symbol
_atom_type_description
_atom_type_scat_dispersion_real
_atom_type_scat_dispersion_imag
_atom_type_scat_source
C C .0033 .0016 'International Tables Vol C Tables 4.2.6.8 and 6.1.1.4'
H H .0000 .0000 'International Tables Vol C Tables 4.2.6.8 and 6.1.1.4'
B B .0013 .0007 'International Tables Vol C Tables 4.2.6.8 and 6.1.1.4'
Zr Zr -2.9673 .5597 'International Tables Vol C Tables 4.2.6.8 and 6.1.1.4'

loop_
_geom_angle_atom_site_label_1
_geom_angle_atom_site_label_2
_geom_angle_atom_site_label_3
_geom_angle
C10 Zr1 C2 107.74(6)
C10 Zr1 C7 54.69(7)
C2 Zr1 C7 88.55(7)
C10 Zr1 C5 91.44(7)
C2 Zr1 C5 54.51(6)
C7 Zr1 C5 121.11(6)
C10 Zr1 C9 33.14(6)
C2 Zr1 C9 135.75(6)
C7 Zr1 C9 54.42(7)
C5 Zr1 C9 121.00(7)
C10 Zr1 C6 33.25(6)
C2 Zr1 C6 80.89(6)
C7 Zr1 C6 32.92(6)
C5 Zr1 C6 91.60(6)
C9 Zr1 C6 54.87(7)
C10 Zr1 C8 54.50(7)
C2 Zr1 C8 120.93(7)
C7 Zr1 C8 33.00(7)
C5 Zr1 C8 144.38(6)
C9 Zr1 C8 32.45(7)
C6 Zr1 C8 54.70(7)
C10 Zr1 C1 82.12(6)
C2 Zr1 C1 33.24(6)
C7 Zr1 C1 90.64(6)
C5 Zr1 C1 32.84(6)
C9 Zr1 C1 115.06(6)
C6 Zr1 C1 66.84(6)
C8 Zr1 C1 120.80(6)
C10 Zr1 C3 136.82(6)
C2 Zr1 C3 33.01(6)
C7 Zr1 C3 117.40(7)
C5 Zr1 C3 54.17(7)
C9 Zr1 C3 168.63(6)
C6 Zr1 C3 113.81(6)
C8 Zr1 C3 144.66(7)
C1 Zr1 C3 54.74(6)
C10 Zr1 C4 124.07(7)
C2 Zr1 C4 54.34(6)
C7 Zr1 C4 142.09(7)
C5 Zr1 C4 33.03(6)
C9 Zr1 C4 149.10(7)
C6 Zr1 C4 121.17(6)
C8 Zr1 C4 175.08(6)
C1 Zr1 C4 54.69(6)
C3 Zr1 C4 32.24(7)
C10 Zr1 B1 131.45(8)
C2 Zr1 B1 93.83(7)
C7 Zr1 B1 83.97(8)
C5 Zr1 B1 135.03(7)
C9 Zr1 B1 103.96(8)
C6 Zr1 B1 116.30(7)
C8 Zr1 B1 77.02(8)
C1 Zr1 B1 127.03(7)
C3 Zr1 B1 81.63(8)
C4 Zr1 B1 103.99(8)
C10 Zr1 B2 92.64(8)
C2 Zr1 B2 131.76(8)
C7 Zr1 B2 136.74(8)
C5 Zr1 B2 82.56(8)
C9 Zr1 B2 82.55(9)
C6 Zr1 B2 125.63(7)
C8 Zr1 B2 106.63(9)
C1 Zr1 B2 114.32(7)
C3 Zr1 B2 105.84(8)
C4 Zr1 B2 77.87(8)
B1 Zr1 B2 104.67(7)
C10 Zr1 H1A 124.6(6)
C2 Zr1 H1A 71.3(7)
C7 Zr1 H1A 70.1(6)
C5 Zr1 H1A 122.5(7)
C9 Zr1 H1A 110.2(6)
C6 Zr1 H1A 97.9(6)
C8 Zr1 H1A 78.0(6)
C1 Zr1 H1A 103.1(7)
C3 Zr1 H1A 70.4(6)
C4 Zr1 H1A 100.7(6)
B1 Zr1 H1A 26.7(7)
B2 Zr1 H1A 130.5(7)
C10 Zr1 H2B 70.5(7)
C2 Zr1 H2B 124.9(7)
C7 Zr1 H2B 123.0(7)
C5 Zr1 H2B 70.3(7)
C9 Zr1 H2B 71.7(7)
C6 Zr1 H2B 101.8(7)
C8 Zr1 H2B 102.8(7)
C1 Zr1 H2B 96.8(7)
C3 Zr1 H2B 112.5(7)
C4 Zr1 H2B 80.4(7)
B1 Zr1 H2B 129.7(7)
B2 Zr1 H2B 26.1(7)
H1A Zr1 H2B 156.2(10)
C10 Zr1 H2A 116.7(7)
C2 Zr1 H2A 124.4(7)
C7 Zr1 H2A 144.5(7)
C5 Zr1 H2A 91.6(7)
C9 Zr1 H2A 98.5(7)
C6 Zr1 H2A 149.9(7)
C8 Zr1 H2A 111.8(7)
C1 Zr1 H2A 123.9(7)
C3 Zr1 H2A 92.1(7)
C4 Zr1 H2A 73.1(7)
B1 Zr1 H2A 81.1(7)
B2 Zr1 H2A 25.9(7)
H1A Zr1 H2A 105.5(10)
H2B Zr1 H2A 51.7(10)
C10 Zr1 H1B 123.7(6)
C2 Zr1 H1B 118.3(7)
C7 Zr1 H1B 94.5(7)
C5 Zr1 H1B 141.4(6)
C9 Zr1 H1B 90.8(6)
C6 Zr1 H1B 126.3(7)
C8 Zr1 H1B 74.1(6)
C1 Zr1 H1B 151.0(7)
C3 Zr1 H1B 98.1(7)
C4 Zr1 H1B 109.0(6)
B1 Zr1 H1B 26.4(7)
B2 Zr1 H1B 80.4(7)
H1A Zr1 H1B 52.8(9)
H2B Zr1 H1B 104.1(10)
H2A Zr1 H1B 60.0(10)
Zr1 B1 H1A 50.5(11)
Zr1 B1 H1C 117.6(14)
H1A B1 H1C 110.3(18)
Zr1 B1 H1B 54.8(12)
H1A B1 H1B 104.7(17)
H1C B1 H1B 110.3(18)
Zr1 B1 H1D 125.1(13)
H1A B1 H1D 108.0(18)
H1C B1 H1D 117.2(19)
H1B B1 H1D 105.6(18)
Zr1 B2 H2B 48.8(12)
Zr1 B2 H2D 116.1(13)
H2B B2 H2D 109.0(18)
Zr1 B2 H2A 53.7(13)
H2B B2 H2A 101.9(17)
H2D B2 H2A 111.0(18)
Zr1 B2 H2C 128.3(14)
H2B B2 H2C 111.3(18)
H2D B2 H2C 115.6(19)
H2A B2 H2C 107.2(18)
C5 C1 C2 106.41(15)
C5 C1 C11 126.92(16)
C2 C1 C11 126.65(15)
C5 C1 Zr1 73.03(10)
C2 C1 Zr1 71.82(9)
C11 C1 Zr1 121.39(11)
C3 C2 C1 108.71(16)
C3 C2 Zr1 75.09(10)
C1 C2 Zr1 74.94(10)
C3 C2 H2 123.8(14)
C1 C2 H2 127.4(14)
Zr1 C2 H2 118.8(14)
C4 C3 C2 108.17(16)
C4 C3 Zr1 74.07(11)
C2 C3 Zr1 71.90(10)
C4 C3 H3 125.9(15)
C2 C3 H3 125.7(15)
Zr1 C3 H3 116.1(15)
C3 C4 C5 107.87(16)
C3 C4 Zr1 73.69(11)
C5 C4 Zr1 72.74(10)
C3 C4 H4 126.7(14)
C5 C4 H4 125.4(14)
Zr1 C4 H4 117.9(14)
C1 C5 C4 108.76(16)
C1 C5 Zr1 74.13(10)
C4 C5 Zr1 74.23(10)
C1 C5 H5 126.4(12)
C4 C5 H5 124.8(13)
Zr1 C5 H5 116.1(13)
C7 C6 C10 106.62(16)
C7 C6 C12 126.97(17)
C10 C6 C12 126.39(16)
C7 C6 Zr1 72.87(10)
C10 C6 Zr1 71.87(10)
C12 C6 Zr1 121.76(11)
C6 C7 C8 108.69(17)
C6 C7 Zr1 74.21(10)
C8 C7 Zr1 74.25(11)
C6 C7 H7 127.1(15)
C8 C7 H7 124.2(15)
Zr1 C7 H7 116.8(15)
C9 C8 C7 108.01(18)
C9 C8 Zr1 73.38(11)
C7 C8 Zr1 72.75(10)
C9 C8 H8 128.0(16)
C7 C8 H8 124.0(16)
Zr1 C8 H8 117.8(16)
C8 C9 C10 108.04(18)
C8 C9 Zr1 74.17(11)
C10 C9 Zr1 72.22(10)
C8 C9 H9 128.1(17)
C10 C9 H9 123.8(17)
Zr1 C9 H9 117.0(16)
C9 C10 C6 108.57(17)
C9 C10 Zr1 74.64(11)
C6 C10 Zr1 74.88(10)
C9 C10 H10 124.3(13)
C6 C10 H10 127.1(13)
Zr1 C10 H10 119.3(13)
C1 C11 C13 109.14(15)
C1 C11 C14 107.37(14)
C13 C11 C14 106.19(15)
C1 C11 C12 109.42(13)
C13 C11 C12 112.65(15)
C14 C11 C12 111.89(15)
C6 C12 C16 107.46(16)
C6 C12 C15 109.23(16)
C16 C12 C15 106.33(17)
C6 C12 C11 109.79(13)
C16 C12 C11 111.71(16)
C15 C12 C11 112.15(16)
C11 C13 H13C 109.7(14)
C11 C13 H13B 114.4(14)
H13B C13 H13C 105.3(19)
C11 C13 H13A 108.3(14)
H13C C13 H13A 110.4(19)
H13B C13 H13A 108.7(19)
C11 C14 H14C 113.0(14)
C11 C14 H14B 108.9(16)
H14C C14 H14B 107(2)
C11 C14 H14A 109.2(15)
H14C C14 H14A 107(2)
H14B C14 H14A 112(2)
C12 C15 H15C 114.1(15)
C12 C15 H15B 107.8(15)
H15B C15 H15C 108(2)
C12 C15 H15A 111.0(15)
H15C C15 H15A 109(2)
H15B C15 H15A 106(2)
C12 C16 H16C 112.5(14)
C12 C16 H16B 106.5(14)
H16C C16 H16B 108(2)
C12 C16 H16A 112.2(19)
H16C C16 H16A 109(2)
H16B C16 H16A 108(2)

loop_
_geom_bond_atom_site_label_1
_geom_bond_atom_site_label_2
_geom_bond_site_symmetry_2
_geom_bond_distance
_geom_bond_publ_flag
Zr1 C10 . 2.463(2) ?
Zr1 C2 . 2.4647(18) ?
Zr1 C7 . 2.485(2) ?
Zr1 C5 . 2.4911(18) ?
Zr1 C9 . 2.494(2) ?
Zr1 C6 . 2.5020(19) ?
Zr1 C8 . 2.504(2) ?
Zr1 C1 . 2.5051(17) ?
Zr1 C3 . 2.5057(19) ?
Zr1 C4 . 2.510(2) ?
Zr1 B1 . 2.594(2) ?
Zr1 B2 . 2.597(2) ?
Zr1 H1A . 2.05(2) ?
Zr1 H2B . 2.02(2) ?
Zr1 H2A . 2.13(3) ?
Zr1 H1B . 2.15(3) ?
B1 H1A . 1.19(2) ?
B1 H1C . 1.09(3) ?
B1 H1B . 1.17(3) ?
B1 H1D . 1.10(3) ?
B2 H2B . 1.18(2) ?
B2 H2D . 1.08(3) ?
B2 H2A . 1.15(3) ?
B2 H2C . 1.08(3) ?
C1 C5 . 1.412(2) ?
C1 C2 . 1.422(2) ?
C1 C11 . 1.528(2) ?
C2 C3 . 1.413(2) ?
C2 H2 . .91(2) ?
C3 C4 . 1.393(3) ?
C3 H3 . .92(3) ?
C4 C5 . 1.422(3) ?
C4 H4 . .95(2) ?
C5 H5 . .95(2) ?
C6 C7 . 1.413(3) ?
C6 C10 . 1.421(3) ?
C6 C12 . 1.527(2) ?
C7 C8 . 1.417(3) ?
C7 H7 . .90(2) ?
C8 C9 . 1.397(3) ?
C8 H8 . .90(3) ?
C9 C10 . 1.414(3) ?
C9 H9 . .91(3) ?
C10 H10 . .94(2) ?
C11 C13 . 1.539(3) ?
C11 C14 . 1.543(3) ?
C11 C12 . 1.590(2) ?
C12 C16 . 1.540(3) ?
C12 C15 . 1.542(3) ?
C13 H13C . 1.02(3) ?
C13 H13B . .96(2) ?
C13 H13A . .96(2) ?
C14 H14C . .98(2) ?
C14 H14B . .89(3) ?
C14 H14A . .97(3) ?
C15 H15C . .93(2) ?
C15 H15B . .97(3) ?
C15 H15A . .99(3) ?
C16 H16C . .94(3) ?
C16 H16B . .94(2) ?
C16 H16A . .92(3) ?
